data_1516604
loop_
_publ_author_name
'Lee, Jihoon'
'Panek, James S.'

_publ_section_title
;
 Synthesis of Isochromene-Type Scaffolds via Single-Flask Diels-Alder-[4 +
 2]-Annulation Sequence of a Silyl-Substituted Diene with Menadione.
;
_journal_issue 12
_journal_name_full 'Organic letters'
_journal_page_first 3320
_journal_page_last 3323
_journal_paper_doi 10.1021/ol501329t
_journal_volume 16
_journal_year 2014
_chemical_formula_moiety 'C21 H24 O3'
_chemical_formula_sum 'C21 H24 O3'
_chemical_formula_weight 324.40
_chemical_name_systematic
; 
 ? 
;
_space_group_IT_number 14
_symmetry_cell_setting monoclinic
_symmetry_space_group_name_Hall '-P 2yn'
_symmetry_space_group_name_H-M 'P 1 21/n 1'
_atom_sites_solution_hydrogens geom
_atom_sites_solution_primary direct
_atom_sites_solution_secondary difmap
_audit_creation_method SHELXL-97
_audit_update_record
;
2013-03-19 # Formatted by publCIF
;
_cell_angle_alpha 90.00
_cell_angle_beta 95.650(3)
_cell_angle_gamma 90.00
_cell_formula_units_Z 4
_cell_length_a 6.7908(4)
_cell_length_b 8.8056(5)
_cell_length_c 28.0909(15)
_cell_measurement_reflns_used 9634
_cell_measurement_temperature 100(2)
_cell_measurement_theta_max 66.628
_cell_measurement_theta_min 3.162
_cell_volume 1671.59(16)
_computing_cell_refinement 'SAINT (Bruker, 2006)'
_computing_data_collection 'APEX2 (Bruker, 2006)'
_computing_data_reduction 'SAINT (Bruker, 2006)'
_computing_molecular_graphics 'OLEX2 (Dolmanov, et al. 2009)'
_computing_publication_material 'PublCIF v.1.9.5_c (IUCr)'
_computing_structure_refinement 'SHELXL-97 (Sheldrick, 1997)'
_computing_structure_solution 'SHELXS-97 (Sheldrick, 1990)'
_diffrn_ambient_temperature 100(2)
_diffrn_measured_fraction_theta_full 0.890
_diffrn_measured_fraction_theta_max 0.890
_diffrn_measurement_device_type 'Bruker Proteum-R'
_diffrn_measurement_method '\f & \w scans'
_diffrn_radiation_monochromator multilayer
_diffrn_radiation_source 'rotating anode'
_diffrn_radiation_type CuK\a
_diffrn_radiation_wavelength 1.54178
_diffrn_reflns_av_R_equivalents 0.0496
_diffrn_reflns_av_sigmaI/netI 0.0335
_diffrn_reflns_limit_h_max 8
_diffrn_reflns_limit_h_min -6
_diffrn_reflns_limit_k_max 8
_diffrn_reflns_limit_k_min -10
_diffrn_reflns_limit_l_max 32
_diffrn_reflns_limit_l_min -33
_diffrn_reflns_number 13681
_diffrn_reflns_theta_full 66.63
_diffrn_reflns_theta_max 66.63
_diffrn_reflns_theta_min 3.16
_diffrn_standards_decay_% 0
_diffrn_standards_interval_count 0
_diffrn_standards_interval_time 0
_diffrn_standards_number 0
_exptl_absorpt_coefficient_mu 0.674
_exptl_absorpt_correction_T_max 0.7528
_exptl_absorpt_correction_T_min 0.6523
_exptl_absorpt_correction_type multi-scan
_exptl_absorpt_process_details 'SADABS (Sheldrick, 1997)'
_exptl_crystal_colour colorless
_exptl_crystal_density_diffrn 1.289
_exptl_crystal_density_method 'not measured'
_exptl_crystal_description plate
_exptl_crystal_F_000 696
_exptl_crystal_size_max 0.20
_exptl_crystal_size_mid 0.15
_exptl_crystal_size_min 0.01
_refine_diff_density_max 0.279
_refine_diff_density_min -0.222
_refine_diff_density_rms 0.047
_refine_ls_extinction_method none
_refine_ls_goodness_of_fit_ref 1.183
_refine_ls_hydrogen_treatment mixed
_refine_ls_matrix_type full
_refine_ls_number_parameters 220
_refine_ls_number_reflns 2630
_refine_ls_number_restraints 0
_refine_ls_restrained_S_all 1.183
_refine_ls_R_factor_all 0.0504
_refine_ls_R_factor_gt 0.0442
_refine_ls_shift/su_max 0.000
_refine_ls_shift/su_mean 0.000
_refine_ls_structure_factor_coef Fsqd
_refine_ls_weighting_details 'calc w=1/[\s^2^(Fo^2^)+(0.0376P)^2^+1.1971P] where P=(Fo^2^+2Fc^2^)/3'
_refine_ls_weighting_scheme calc
_refine_ls_wR_factor_gt 0.1115
_refine_ls_wR_factor_ref 0.1174
_reflns_number_gt 2296
_reflns_number_total 2630
_reflns_threshold_expression >2sigma(I)
_cod_data_source_file ol501329t_si_002.cif
_cod_data_source_block jlee3_0m
_cod_depositor_comments 'Adding full bibliography for 1516604.cif.'
_cod_database_code 1516604

loop_
_symmetry_equiv_pos_as_xyz
'x, y, z'
'-x+1/2, y+1/2, -z+1/2'
'-x, -y, -z'
'x-1/2, -y-1/2, z-1/2'

loop_
_atom_site_label
_atom_site_type_symbol
_atom_site_fract_x
_atom_site_fract_y
_atom_site_fract_z
_atom_site_U_iso_or_equiv
_atom_site_adp_type
_atom_site_occupancy
_atom_site_symmetry_multiplicity
_atom_site_calc_flag
_atom_site_refinement_flags
O1 O 0.32122(19) 0.02536(16) 0.14797(5) 0.0253(3) Uani 1 1 d .
O2 O 0.7293(2) -0.15733(18) 0.00315(5) 0.0319(4) Uani 1 1 d .
O3 O 0.78818(19) 0.50150(16) 0.13283(4) 0.0230(3) Uani 1 1 d .
C1 C 0.2340(3) -0.4079(2) 0.03255(7) 0.0241(5) Uani 1 1 d .
H1 H 0.1936 -0.4957 0.0145 0.029 Uiso 1 1 calc R
C2 C 0.4054(3) -0.3324(2) 0.02388(6) 0.0222(5) Uani 1 1 d .
H2 H 0.4809 -0.3676 -0.0006 0.027 Uiso 1 1 calc R
C3 C 0.4687(3) -0.2054(2) 0.05071(6) 0.0201(4) Uani 1 1 d .
C4 C 0.6489(3) -0.1224(2) 0.03882(6) 0.0216(4) Uani 1 1 d .
C5 C 0.7200(3) 0.0052(2) 0.07058(6) 0.0194(4) Uani 1 1 d .
C6 C 0.6438(3) 0.0218(2) 0.11984(6) 0.0198(4) Uani 1 1 d .
C7 C 0.6779(3) 0.1843(2) 0.13960(6) 0.0198(4) Uani 1 1 d .
H7 H 0.6603 0.1812 0.1745 0.024 Uiso 1 1 calc R
C8 C 0.8927(3) 0.2366(2) 0.13478(6) 0.0204(4) Uani 1 1 d .
H8 H 0.9850 0.1646 0.1532 0.025 Uiso 1 1 calc R
C9 C 0.9297(3) 0.3958(2) 0.15548(6) 0.0215(4) Uani 1 1 d .
H9 H 1.0613 0.4279 0.1458 0.026 Uiso 1 1 calc R
C10 C 0.9464(3) 0.4084(2) 0.21033(7) 0.0244(5) Uani 1 1 d .
H10 H 0.8238 0.3650 0.2220 0.029 Uiso 1 1 calc R
C11 C 1.1245(3) 0.3181(3) 0.23253(8) 0.0409(6) Uani 1 1 d .
H11A H 1.2447 0.3543 0.2195 0.061 Uiso 1 1 calc R
H11B H 1.1052 0.2101 0.2250 0.061 Uiso 1 1 calc R
H11C H 1.1377 0.3320 0.2673 0.061 Uiso 1 1 calc R
C12 C 0.3585(3) -0.1553(2) 0.08739(6) 0.0202(4) Uani 1 1 d .
C13 C 0.1839(3) -0.2305(2) 0.09509(7) 0.0234(5) Uani 1 1 d .
H13 H 0.1072 -0.1959 0.1194 0.028 Uiso 1 1 calc R
C14 C 0.1209(3) -0.3548(2) 0.06775(7) 0.0243(5) Uani 1 1 d .
H14 H 0.0005 -0.4041 0.0730 0.029 Uiso 1 1 calc R
C15 C 0.4277(3) -0.0270(2) 0.11953(6) 0.0201(4) Uani 1 1 d .
C16 C 0.8530(3) 0.1007(2) 0.05518(6) 0.0211(4) Uani 1 1 d .
H16 H 0.8966 0.0820 0.0246 0.025 Uiso 1 1 calc R
C17 C 0.9374(3) 0.2336(2) 0.08232(6) 0.0217(4) Uani 1 1 d .
H17A H 0.8844 0.3274 0.0664 0.026 Uiso 1 1 calc R
H17B H 1.0827 0.2339 0.0812 0.026 Uiso 1 1 calc R
C18 C 0.5353(3) 0.3043(2) 0.11676(6) 0.0216(4) Uani 1 1 d .
H18A H 0.5433 0.3065 0.0818 0.026 Uiso 1 1 calc R
H18B H 0.3980 0.2778 0.1225 0.026 Uiso 1 1 calc R
C19 C 0.5872(3) 0.4595(2) 0.13779(7) 0.0228(4) Uani 1 1 d .
H19A H 0.4975 0.5362 0.1216 0.027 Uiso 1 1 calc R
H19B H 0.5658 0.4593 0.1721 0.027 Uiso 1 1 calc R
C20 C 0.9638(3) 0.5737(3) 0.22543(7) 0.0330(5) Uani 1 1 d .
H20A H 0.9949 0.5797 0.2602 0.049 Uiso 1 1 calc R
H20B H 0.8382 0.6257 0.2163 0.049 Uiso 1 1 calc R
H20C H 1.0695 0.6225 0.2096 0.049 Uiso 1 1 calc R
C21 C 0.7530(3) -0.0940(2) 0.15506(6) 0.0234(5) Uani 1 1 d .
H21A H 0.6924 -0.0934 0.1853 0.035 Uiso 1 1 calc R
H21B H 0.8928 -0.0656 0.1610 0.035 Uiso 1 1 calc R
H21C H 0.7425 -0.1959 0.1410 0.035 Uiso 1 1 calc R

loop_
_atom_site_aniso_label
_atom_site_aniso_U_11
_atom_site_aniso_U_22
_atom_site_aniso_U_33
_atom_site_aniso_U_23
_atom_site_aniso_U_13
_atom_site_aniso_U_12
O1 0.0202(7) 0.0287(9) 0.0288(7) -0.0027(6) 0.0103(6) 0.0004(6)
O2 0.0299(8) 0.0379(9) 0.0304(7) -0.0108(6) 0.0150(6) -0.0095(7)
O3 0.0180(7) 0.0253(8) 0.0257(7) 0.0019(6) 0.0021(5) 0.0001(6)
C1 0.0232(11) 0.0252(12) 0.0233(9) 0.0005(8) -0.0015(8) -0.0032(10)
C2 0.0211(10) 0.0263(12) 0.0193(9) 0.0011(8) 0.0023(7) -0.0001(9)
C3 0.0170(10) 0.0222(11) 0.0212(9) 0.0028(8) 0.0013(7) 0.0021(9)
C4 0.0176(10) 0.0250(12) 0.0226(9) 0.0005(8) 0.0046(7) 0.0001(9)
C5 0.0138(9) 0.0231(12) 0.0216(9) 0.0000(8) 0.0032(7) 0.0018(9)
C6 0.0166(10) 0.0236(12) 0.0197(9) -0.0007(8) 0.0040(7) 0.0004(9)
C7 0.0162(9) 0.0247(12) 0.0188(9) -0.0009(8) 0.0034(7) -0.0004(9)
C8 0.0156(10) 0.0241(12) 0.0217(9) -0.0003(8) 0.0021(7) -0.0003(9)
C9 0.0143(9) 0.0268(12) 0.0235(9) 0.0007(8) 0.0022(7) 0.0013(9)
C10 0.0207(10) 0.0298(12) 0.0229(9) -0.0013(8) 0.0025(7) -0.0004(9)
C11 0.0407(13) 0.0528(17) 0.0271(11) -0.0067(11) -0.0067(9) 0.0161(13)
C12 0.0168(10) 0.0208(11) 0.0230(9) 0.0037(8) 0.0022(7) 0.0020(9)
C13 0.0164(10) 0.0278(12) 0.0269(10) 0.0017(8) 0.0059(7) 0.0029(9)
C14 0.0172(10) 0.0265(12) 0.0290(10) 0.0039(8) 0.0011(8) -0.0041(9)
C15 0.0175(10) 0.0217(11) 0.0217(9) 0.0036(8) 0.0047(7) 0.0028(9)
C16 0.0152(9) 0.0278(12) 0.0207(9) -0.0002(8) 0.0043(7) 0.0023(9)
C17 0.0162(10) 0.0256(12) 0.0238(9) -0.0006(8) 0.0046(7) -0.0023(9)
C18 0.0146(9) 0.0272(12) 0.0232(9) 0.0000(8) 0.0025(7) -0.0010(9)
C19 0.0171(10) 0.0252(12) 0.0260(9) 0.0017(8) 0.0018(7) 0.0020(9)
C20 0.0389(13) 0.0357(14) 0.0240(10) -0.0050(9) 0.0015(9) -0.0061(11)
C21 0.0204(10) 0.0268(12) 0.0235(9) 0.0003(8) 0.0047(7) 0.0021(9)

loop_
_atom_type_symbol
_atom_type_description
_atom_type_scat_dispersion_real
_atom_type_scat_dispersion_imag
_atom_type_scat_source
C C 0.0181 0.0091 'International Tables Vol C Tables 4.2.6.8 and 6.1.1.4'
H H 0.0000 0.0000 'International Tables Vol C Tables 4.2.6.8 and 6.1.1.4'
O O 0.0492 0.0322 'International Tables Vol C Tables 4.2.6.8 and 6.1.1.4'

loop_
_geom_angle_atom_site_label_1
_geom_angle_atom_site_label_2
_geom_angle_atom_site_label_3
_geom_angle
C19 O3 C9 112.98(14)
C2 C1 C14 119.79(19)
C2 C1 H1 120.1
C14 C1 H1 120.1
C1 C2 C3 120.74(17)
C1 C2 H2 119.6
C3 C2 H2 119.6
C2 C3 C12 119.45(17)
C2 C3 C4 119.27(16)
C12 C3 C4 121.26(18)
O2 C4 C5 122.43(17)
O2 C4 C3 120.05(18)
C5 C4 C3 117.48(16)
C16 C5 C4 118.12(16)
C16 C5 C6 122.09(17)
C4 C5 C6 119.78(16)
C15 C6 C5 112.18(15)
C15 C6 C7 111.88(16)
C5 C6 C7 111.19(15)
C15 C6 C21 102.49(15)
C5 C6 C21 109.22(15)
C7 C6 C21 109.49(15)
C18 C7 C6 115.02(15)
C18 C7 C8 108.70(16)
C6 C7 C8 110.69(15)
C18 C7 H7 107.4
C6 C7 H7 107.4
C8 C7 H7 107.4
C9 C8 C17 109.91(16)
C9 C8 C7 111.13(15)
C17 C8 C7 110.85(15)
C9 C8 H8 108.3
C17 C8 H8 108.3
C7 C8 H8 108.3
O3 C9 C8 110.30(15)
O3 C9 C10 112.13(15)
C8 C9 C10 116.09(16)
O3 C9 H9 105.8
C8 C9 H9 105.8
C10 C9 H9 105.8
C20 C10 C11 110.38(18)
C20 C10 C9 110.17(17)
C11 C10 C9 110.44(16)
C20 C10 H10 108.6
C11 C10 H10 108.6
C9 C10 H10 108.6
C10 C11 H11A 109.5
C10 C11 H11B 109.5
H11A C11 H11B 109.5
C10 C11 H11C 109.5
H11A C11 H11C 109.5
H11B C11 H11C 109.5
C13 C12 C3 119.20(18)
C13 C12 C15 119.19(16)
C3 C12 C15 121.57(17)
C14 C13 C12 120.80(18)
C14 C13 H13 119.6
C12 C13 H13 119.6
C13 C14 C1 119.97(18)
C13 C14 H14 120.0
C1 C14 H14 120.0
O1 C15 C12 120.72(17)
O1 C15 C6 121.37(17)
C12 C15 C6 117.46(15)
C5 C16 C17 124.75(17)
C5 C16 H16 117.6
C17 C16 H16 117.6
C16 C17 C8 113.91(16)
C16 C17 H17A 108.8
C8 C17 H17A 108.8
C16 C17 H17B 108.8
C8 C17 H17B 108.8
H17A C17 H17B 107.7
C19 C18 C7 110.22(15)
C19 C18 H18A 109.6
C7 C18 H18A 109.6
C19 C18 H18B 109.6
C7 C18 H18B 109.6
H18A C18 H18B 108.1
O3 C19 C18 112.43(15)
O3 C19 H19A 109.1
C18 C19 H19A 109.1
O3 C19 H19B 109.1
C18 C19 H19B 109.1
H19A C19 H19B 107.9
C10 C20 H20A 109.5
C10 C20 H20B 109.5
H20A C20 H20B 109.5
C10 C20 H20C 109.5
H20A C20 H20C 109.5
H20B C20 H20C 109.5
C6 C21 H21A 109.5
C6 C21 H21B 109.5
H21A C21 H21B 109.5
C6 C21 H21C 109.5
H21A C21 H21C 109.5
H21B C21 H21C 109.5

loop_
_geom_bond_atom_site_label_1
_geom_bond_atom_site_label_2
_geom_bond_distance
O1 C15 1.220(2)
O2 C4 1.226(2)
O3 C19 1.434(2)
O3 C9 1.440(2)
C1 C2 1.383(3)
C1 C14 1.391(3)
C1 H1 0.9500
C2 C3 1.393(3)
C2 H2 0.9500
C3 C12 1.403(3)
C3 C4 1.492(3)
C4 C5 1.485(3)
C5 C16 1.337(3)
C5 C6 1.531(2)
C6 C15 1.528(3)
C6 C7 1.544(3)
C6 C21 1.557(3)
C7 C18 1.531(3)
C7 C8 1.548(3)
C7 H7 1.0000
C8 C9 1.529(3)
C8 C17 1.534(2)
C8 H8 1.0000
C9 C10 1.538(3)
C9 H9 1.0000
C10 C20 1.518(3)
C10 C11 1.528(3)
C10 H10 1.0000
C11 H11A 0.9800
C11 H11B 0.9800
C11 H11C 0.9800
C12 C13 1.394(3)
C12 C15 1.493(3)
C13 C14 1.381(3)
C13 H13 0.9500
C14 H14 0.9500
C16 C17 1.481(3)
C16 H16 0.9500
C17 H17A 0.9900
C17 H17B 0.9900
C18 C19 1.516(3)
C18 H18A 0.9900
C18 H18B 0.9900
C19 H19A 0.9900
C19 H19B 0.9900
C20 H20A 0.9800
C20 H20B 0.9800
C20 H20C 0.9800
C21 H21A 0.9800
C21 H21B 0.9800
C21 H21C 0.9800

loop_
_geom_torsion_atom_site_label_1
_geom_torsion_atom_site_label_2
_geom_torsion_atom_site_label_3
_geom_torsion_atom_site_label_4
_geom_torsion
C14 C1 C2 C3 1.4(3)
C1 C2 C3 C12 1.0(3)
C1 C2 C3 C4 -177.05(18)
C2 C3 C4 O2 6.6(3)
C12 C3 C4 O2 -171.35(18)
C2 C3 C4 C5 -175.45(17)
C12 C3 C4 C5 6.6(3)
O2 C4 C5 C16 12.0(3)
C3 C4 C5 C16 -165.88(17)
O2 C4 C5 C6 -166.74(18)
C3 C4 C5 C6 15.4(3)
C16 C5 C6 C15 146.39(19)
C4 C5 C6 C15 -34.9(2)
C16 C5 C6 C7 20.3(2)
C4 C5 C6 C7 -161.08(16)
C16 C5 C6 C21 -100.7(2)
C4 C5 C6 C21 78.0(2)
C15 C6 C7 C18 -50.6(2)
C5 C6 C7 C18 75.65(19)
C21 C6 C7 C18 -163.56(15)
C15 C6 C7 C8 -174.33(14)
C5 C6 C7 C8 -48.03(19)
C21 C6 C7 C8 72.76(18)
C18 C7 C8 C9 54.29(19)
C6 C7 C8 C9 -178.47(14)
C18 C7 C8 C17 -68.2(2)
C6 C7 C8 C17 59.0(2)
C19 O3 C9 C8 58.02(19)
C19 O3 C9 C10 -73.0(2)
C17 C8 C9 O3 66.97(19)
C7 C8 C9 O3 -56.11(19)
C17 C8 C9 C10 -164.11(16)
C7 C8 C9 C10 72.8(2)
O3 C9 C10 C20 -46.7(2)
C8 C9 C10 C20 -174.76(16)
O3 C9 C10 C11 -168.93(17)
C8 C9 C10 C11 63.0(2)
C2 C3 C12 C13 -2.3(3)
C4 C3 C12 C13 175.71(17)
C2 C3 C12 C15 175.39(17)
C4 C3 C12 C15 -6.6(3)
C3 C12 C13 C14 1.3(3)
C15 C12 C13 C14 -176.46(17)
C12 C13 C14 C1 1.1(3)
C2 C1 C14 C13 -2.4(3)
C13 C12 C15 O1 -9.9(3)
C3 C12 C15 O1 172.45(18)
C13 C12 C15 C6 162.57(17)
C3 C12 C15 C6 -15.1(3)
C5 C6 C15 O1 -153.32(18)
C7 C6 C15 O1 -27.6(2)
C21 C6 C15 O1 89.6(2)
C5 C6 C15 C12 34.3(2)
C7 C6 C15 C12 160.04(15)
C21 C6 C15 C12 -82.76(18)
C4 C5 C16 C17 179.59(17)
C6 C5 C16 C17 -1.7(3)
C5 C16 C17 C8 11.9(3)
C9 C8 C17 C16 -163.25(16)
C7 C8 C17 C16 -40.0(2)
C6 C7 C18 C19 -178.16(15)
C8 C7 C18 C19 -53.43(19)
C9 O3 C19 C18 -58.90(19)
C7 C18 C19 O3 56.3(2)
